data_2220617
loop_
_publ_author_name
'S\/orensen, Henning Osholm'
'Stuhr-Hansen, Nicolai'

_publ_section_title
;
 1,4-Bis(4-chlorophenylseleno)-2,5-dimethoxybenzene
;
_journal_coeditor_code SG2281
_journal_issue 1
_journal_name_full 'Acta Crystallographica Section E'
_journal_page_first o13
_journal_paper_doi 10.1107/S1600536808039469
_journal_volume 65
_journal_year 2009
_chemical_formula_iupac 'C20 H16 Cl2 O2 Se2'
_chemical_formula_moiety 'C20 H16 Cl2 O2 Se2'
_chemical_formula_sum 'C20 H16 Cl2 O2 Se2'
_chemical_formula_weight 517.15
_chemical_melting_point 193
_chemical_name_common '2,5-bis(p-chlorophenylseleno)hydroquinone dimethyl ether'
_chemical_name_systematic
;
1,4-Bis(4-chlorophenylseleno)-2,5-dimethoxybenzene
;
_space_group_IT_number 14
_symmetry_cell_setting monoclinic
_symmetry_space_group_name_Hall '-P 2yn'
_symmetry_space_group_name_H-M 'P 1 21/n 1'
_atom_sites_solution_hydrogens difmap
_atom_sites_solution_primary direct
_atom_sites_solution_secondary difmap
_audit_creation_method SHELXL-97
_cell_angle_alpha 90.00
_cell_angle_beta 114.136(16)
_cell_angle_gamma 90.00
_cell_formula_units_Z 2
_cell_length_a 11.7737(17)
_cell_length_b 6.6535(6)
_cell_length_c 13.438(5)
_cell_measurement_reflns_used 20
_cell_measurement_temperature 122.0(10)
_cell_measurement_theta_max 40.664
_cell_measurement_theta_min 39.262
_cell_volume 960.7(4)
_computing_cell_refinement 'CAD-4 EXPRESS (Enraf--Nonius, 1994)'
_computing_data_collection 'CAD-4 EXPRESS (Enraf--Nonius, 1994)'
_computing_data_reduction 'DREAR (Blessing, 1987)'
_computing_molecular_graphics 'PLATON (Spek, 2003)'
_computing_publication_material 'SHELXL97 (Sheldrick, 2008)'
_computing_structure_refinement 'SHELXL97 (Sheldrick, 2008)'
_computing_structure_solution 'SHELXS97 (Sheldrick, 2008)'
_diffrn_ambient_temperature 122.0(10)
_diffrn_measured_fraction_theta_full 1.000
_diffrn_measured_fraction_theta_max 1.000
_diffrn_measurement_device_type 'Enraf--Nonius CAD-4'
_diffrn_measurement_method \w--2\q
_diffrn_radiation_monochromator graphite
_diffrn_radiation_source 'fine-focus sealed tube'
_diffrn_radiation_type CuK\a
_diffrn_radiation_wavelength 1.54184
_diffrn_reflns_av_R_equivalents 0.0301
_diffrn_reflns_av_sigmaI/netI 0.0216
_diffrn_reflns_limit_h_max 14
_diffrn_reflns_limit_h_min -14
_diffrn_reflns_limit_k_max 8
_diffrn_reflns_limit_k_min -7
_diffrn_reflns_limit_l_max 16
_diffrn_reflns_limit_l_min 0
_diffrn_reflns_number 2641
_diffrn_reflns_theta_full 74.94
_diffrn_reflns_theta_max 74.94
_diffrn_reflns_theta_min 4.22
_diffrn_standards_decay_% 5.7
_diffrn_standards_interval_time 166.7
_diffrn_standards_number 5
_exptl_absorpt_coefficient_mu 7.473
_exptl_absorpt_correction_T_max 0.796
_exptl_absorpt_correction_T_min 0.242
_exptl_absorpt_correction_type gaussian
_exptl_absorpt_process_details
;
(DeTitta, 1985).
;
_exptl_crystal_colour white
_exptl_crystal_density_diffrn 1.788
_exptl_crystal_density_method 'not measured'
_exptl_crystal_description block
_exptl_crystal_F_000 508
_exptl_crystal_size_max 0.440
_exptl_crystal_size_mid 0.152
_exptl_crystal_size_min 0.134
_refine_diff_density_max 0.595
_refine_diff_density_min -1.202
_refine_ls_extinction_coef 0.0029(3)
_refine_ls_extinction_expression Fc^*^=kFc[1+0.001xFc^2^\l^3^/sin(2\q)]^-1/4^
_refine_ls_extinction_method 'SHELXL97 (Sheldrick, 2008)'
_refine_ls_goodness_of_fit_ref 1.103
_refine_ls_hydrogen_treatment constr
_refine_ls_matrix_type full
_refine_ls_number_parameters 119
_refine_ls_number_reflns 1976
_refine_ls_number_restraints 0
_refine_ls_restrained_S_all 1.103
_refine_ls_R_factor_all 0.0282
_refine_ls_R_factor_gt 0.0275
_refine_ls_shift/su_max 0.000
_refine_ls_shift/su_mean 0.000
_refine_ls_structure_factor_coef Fsqd
_refine_ls_weighting_details 'calc w=1/[\s^2^(Fo^2^)+(0.0433P)^2^+0.9774P] where P=(Fo^2^+2Fc^2^)/3'
_refine_ls_weighting_scheme calc
_refine_ls_wR_factor_gt 0.0748
_refine_ls_wR_factor_ref 0.0755
_reflns_number_gt 1919
_reflns_number_total 1976
_reflns_threshold_expression I>2\s(I)
_cod_data_source_file sg2281.cif
_cod_data_source_block I
_cod_depositor_comments
;
The following automatic conversions were performed:
'_exptl_absorpt_correction_type' value 'Gaussian' changed to 'gaussian'
according to '/home/saulius/struct/CIF-dictionaries/cif_core.dic'
dictionary named 'cif_core.dic' version 2.4.1 from 2010-06-29.

Automatic conversion script
Id: cif_fix_enum 1527 2010-12-29 10:47:43Z saulius 

The following automatic conversions were performed:

'_exptl_absorpt_correction_type' value 'Gaussian' changed to
'gaussian' according to
/home/saulius/struct/CIF-dictionaries/cif_core.dic dictionary named
'cif_core.dic' version 2.4.1 from 2010-06-29.

Automatic conversion script
Id: cif_fix_values 1715 2011-07-08 13:25:40Z adriana 
;
_cod_original_sg_symbol_H-M 'P 21/n'
_cod_database_code 2220617
_cod_database_fobs_code 2220617

loop_
_symmetry_equiv_pos_as_xyz
'x, y, z'
'-x+1/2, y+1/2, -z+1/2'
'-x, -y, -z'
'x-1/2, -y-1/2, z-1/2'

loop_
_atom_site_type_symbol
_atom_site_label
_atom_site_fract_x
_atom_site_fract_y
_atom_site_fract_z
_atom_site_U_iso_or_equiv
_atom_site_adp_type
_atom_site_calc_flag
_atom_site_refinement_flags
_atom_site_occupancy
_atom_site_disorder_assembly
_atom_site_disorder_group
Se Se1 0.745362(19) 0.19839(3) 0.007848(17) 0.01812(12) Uani d . 1 . .
Cl Cl 1.00097(5) 0.82041(8) 0.40315(5) 0.02427(15) Uani d . 1 . .
O O1 1.23891(13) 0.1213(2) 0.13084(12) 0.0192(3) Uani d . 1 . .
C C1 1.2567(2) 0.2869(3) 0.20396(19) 0.0232(5) Uani d . 1 . .
H H1A 1.3459 0.3140 0.2431 0.035 Uiso calc R 1 . .
H H1B 1.2213 0.2535 0.2564 0.035 Uiso calc R 1 . .
H H1C 1.2150 0.4063 0.1623 0.035 Uiso calc R 1 . .
C C2 1.11846(19) 0.0668(3) 0.06767(16) 0.0160(4) Uani d . 1 . .
C C3 1.0144(2) 0.1577(3) 0.07253(17) 0.0168(4) Uani d . 1 . .
H H3 1.0245 0.2653 0.1219 0.020 Uiso calc R 1 . .
C C4 0.89557(19) 0.0910(3) 0.00514(16) 0.0159(4) Uani d . 1 . .
C C5 0.82080(19) 0.3830(3) 0.12694(17) 0.0172(4) Uani d . 1 . .
C C6 0.8614(2) 0.3181(3) 0.23448(19) 0.0194(4) Uani d . 1 . .
H H6 0.8506 0.1815 0.2493 0.023 Uiso calc R 1 . .
C C7 0.9173(2) 0.4513(3) 0.32023(17) 0.0197(4) Uani d . 1 . .
H H7 0.9457 0.4067 0.3936 0.024 Uiso calc R 1 . .
C C8 0.93109(19) 0.6504(3) 0.29699(17) 0.0174(4) Uani d . 1 . .
C C9 0.8891(2) 0.7196(3) 0.19057(19) 0.0211(5) Uani d . 1 . .
H H9 0.8985 0.8570 0.1762 0.025 Uiso calc R 1 . .
C C10 0.8331(2) 0.5850(3) 0.10537(17) 0.0201(4) Uani d . 1 . .
H H10 0.8030 0.6308 0.0321 0.024 Uiso calc R 1 . .

loop_
_atom_site_aniso_label
_atom_site_aniso_U_11
_atom_site_aniso_U_22
_atom_site_aniso_U_33
_atom_site_aniso_U_12
_atom_site_aniso_U_13
_atom_site_aniso_U_23
Se1 0.01674(16) 0.01956(17) 0.01817(16) 0.00021(7) 0.00723(11) -0.00363(7)
Cl 0.0267(3) 0.0243(3) 0.0206(3) -0.0041(2) 0.0084(2) -0.00601(18)
O1 0.0174(7) 0.0196(7) 0.0194(7) -0.0023(6) 0.0063(6) -0.0059(6)
C1 0.0242(11) 0.0227(11) 0.0217(11) -0.0045(9) 0.0084(9) -0.0084(8)
C2 0.0178(9) 0.0154(9) 0.0145(9) -0.0025(8) 0.0064(7) 0.0012(7)
C3 0.0215(10) 0.0136(9) 0.0164(9) -0.0016(8) 0.0089(8) -0.0014(7)
C4 0.0192(9) 0.0143(9) 0.0156(9) 0.0004(7) 0.0084(8) 0.0013(7)
C5 0.0169(9) 0.0178(10) 0.0196(10) 0.0013(8) 0.0103(8) -0.0016(8)
C6 0.0211(10) 0.0160(10) 0.0216(11) 0.0022(8) 0.0091(9) 0.0024(8)
C7 0.0208(10) 0.0215(11) 0.0170(9) 0.0033(8) 0.0080(8) 0.0037(8)
C8 0.0169(9) 0.0173(10) 0.0189(10) 0.0001(8) 0.0080(8) -0.0038(8)
C9 0.0255(11) 0.0163(10) 0.0213(11) -0.0001(8) 0.0093(9) 0.0018(8)
C10 0.0245(11) 0.0196(10) 0.0170(10) 0.0017(8) 0.0093(8) 0.0031(8)

loop_
_atom_type_symbol
_atom_type_description
_atom_type_scat_dispersion_real
_atom_type_scat_dispersion_imag
_atom_type_scat_source
C C 0.0181 0.0091 'International Tables Vol C Tables 4.2.6.8 and 6.1.1.4'
H H 0.0000 0.0000 'International Tables Vol C Tables 4.2.6.8 and 6.1.1.4'
O O 0.0492 0.0322 'International Tables Vol C Tables 4.2.6.8 and 6.1.1.4'
Se Se -0.7943 1.1372 'International Tables Vol C Tables 4.2.6.8 and 6.1.1.4'
Cl Cl 0.3639 0.7018 'International Tables Vol C Tables 4.2.6.8 and 6.1.1.4'

loop_
_geom_angle_atom_site_label_1
_geom_angle_atom_site_label_2
_geom_angle_atom_site_label_3
_geom_angle_site_symmetry_1
_geom_angle_site_symmetry_3
_geom_angle
_geom_angle_publ_flag
C4 Se1 C5 . . 97.92(9) ?
C2 O1 C1 . . 116.88(17) ?
O1 C1 H1A . . 109.5 ?
O1 C1 H1B . . 109.5 ?
H1A C1 H1B . . 109.5 ?
O1 C1 H1C . . 109.5 ?
H1A C1 H1C . . 109.5 ?
H1B C1 H1C . . 109.5 ?
O1 C2 C3 . . 124.29(19) ?
O1 C2 C4 . 3_755 115.37(18) ?
C3 C2 C4 . 3_755 120.34(19) ?
C2 C3 C4 . . 120.07(19) ?
C2 C3 H3 . . 120.0 ?
C4 C3 H3 . . 120.0 ?
C3 C4 C2 . 3_755 119.60(19) ?
C3 C4 Se1 . . 123.88(16) ?
C2 C4 Se1 3_755 . 116.50(15) ?
C6 C5 C10 . . 119.6(2) ?
C6 C5 Se1 . . 120.74(16) ?
C10 C5 Se1 . . 119.64(16) ?
C7 C6 C5 . . 120.6(2) ?
C7 C6 H6 . . 119.7 ?
C5 C6 H6 . . 119.7 ?
C8 C7 C6 . . 118.9(2) ?
C8 C7 H7 . . 120.6 ?
C6 C7 H7 . . 120.6 ?
C7 C8 C9 . . 121.7(2) ?
C7 C8 Cl . . 119.75(17) ?
C9 C8 Cl . . 118.60(17) ?
C8 C9 C10 . . 119.0(2) ?
C8 C9 H9 . . 120.5 ?
C10 C9 H9 . . 120.5 ?
C9 C10 C5 . . 120.3(2) ?
C9 C10 H10 . . 119.9 ?
C5 C10 H10 . . 119.9 ?

loop_
_geom_bond_atom_site_label_1
_geom_bond_atom_site_label_2
_geom_bond_site_symmetry_2
_geom_bond_distance
_geom_bond_publ_flag
Se1 C4 . 1.921(2) ?
Se1 C5 . 1.923(2) ?
Cl C8 . 1.741(2) ?
O1 C2 . 1.371(2) ?
O1 C1 . 1.433(2) ?
C1 H1A . 0.9800 ?
C1 H1B . 0.9800 ?
C1 H1C . 0.9800 ?
C2 C3 . 1.391(3) ?
C2 C4 3_755 1.398(3) ?
C3 C4 . 1.392(3) ?
C3 H3 . 0.9500 ?
C4 C2 3_755 1.398(3) ?
C5 C6 . 1.393(3) ?
C5 C10 . 1.395(3) ?
C6 C7 . 1.388(3) ?
C6 H6 . 0.9500 ?
C7 C8 . 1.386(3) ?
C7 H7 . 0.9500 ?
C8 C9 . 1.387(3) ?
C9 C10 . 1.389(3) ?
C9 H9 . 0.9500 ?
C10 H10 . 0.9500 ?

loop_
_geom_torsion_atom_site_label_1
_geom_torsion_atom_site_label_2
_geom_torsion_atom_site_label_3
_geom_torsion_atom_site_label_4
_geom_torsion_site_symmetry_1
_geom_torsion_site_symmetry_2
_geom_torsion_site_symmetry_3
_geom_torsion_site_symmetry_4
_geom_torsion
_geom_torsion_publ_flag
C1 O1 C2 C3 . . . . -1.8(3) ?
C1 O1 C2 C4 . . . 3_755 178.06(18) ?
O1 C2 C3 C4 . . . . -179.78(19) ?
C4 C2 C3 C4 3_755 . . . 0.4(3) ?
C2 C3 C4 C2 . . . 3_755 -0.4(3) ?
C2 C3 C4 Se1 . . . . 177.83(15) ?
C5 Se1 C4 C3 . . . . -3.27(19) ?
C5 Se1 C4 C2 . . . 3_755 174.97(16) ?
C4 Se1 C5 C6 . . . . -83.67(18) ?
C4 Se1 C5 C10 . . . . 97.46(18) ?
C10 C5 C6 C7 . . . . -2.0(3) ?
Se1 C5 C6 C7 . . . . 179.10(16) ?
C5 C6 C7 C8 . . . . 0.6(3) ?
C6 C7 C8 C9 . . . . 0.8(3) ?
C6 C7 C8 Cl . . . . 179.98(16) ?
C7 C8 C9 C10 . . . . -0.7(3) ?
Cl C8 C9 C10 . . . . -179.91(17) ?
C8 C9 C10 C5 . . . . -0.8(3) ?
C6 C5 C10 C9 . . . . 2.1(3) ?
Se1 C5 C10 C9 . . . . -179.02(17) ?
